data_7240595
loop_
_publ_author_name
'Khan, Imran'
'Zhang, Haibo'
'Liu, Wei'
'Zhang, Liping'
'Peng, Fang'
'Chen, Yuchan'
'Zhang, Qingbo'
'Zhang, Guangtao'
'Zhang, Weimin'
'Zhang, Changsheng'

_publ_section_title
;
 Identification and bioactivity evaluation of secondary metabolites from
 Antarctic-derived Penicillium chrysogenum CCTCC M 2020019
;
_journal_issue 35
_journal_name_full 'RSC Advances'
_journal_page_first 20738
_journal_page_last 20744
_journal_paper_doi 10.1039/D0RA03529G
_journal_volume 10
_journal_year 2020
_chemical_compound_source 'Penicillium chrysogenum CCTCC M 2020019'
_chemical_formula_moiety 'C2 H6 O S, C9 H6 N O'
_chemical_formula_sum 'C11 H12 N O2 S'
_chemical_formula_weight 222.28
_chemical_name_systematic 'Xanthocillin X'
_space_group_crystal_system triclinic
_space_group_IT_number 2
_space_group_name_Hall '-P 1'
_space_group_name_H-M_alt 'P -1'
_atom_sites_solution_hydrogens geom
_atom_sites_solution_primary dual
_audit_creation_date 2020-02-11
_audit_creation_method
;
Olex2 1.2
(compiled 2018.05.29 svn.r3508 for OlexSys, GUI svn.r5506)
;
_audit_update_record
;
2020-02-29 deposited with the CCDC.	2020-05-19 downloaded from the CCDC.
;
_cell_angle_alpha 96.434(3)
_cell_angle_beta 102.426(4)
_cell_angle_gamma 94.819(3)
_cell_formula_units_Z 2
_cell_length_a 6.4707(3)
_cell_length_b 6.4978(2)
_cell_length_c 13.6439(5)
_cell_measurement_reflns_used 3518
_cell_measurement_temperature 100.0(5)
_cell_measurement_theta_max 73.8230
_cell_measurement_theta_min 6.9200
_cell_volume 553.23(4)
_computing_cell_refinement 'CrysAlisPro 1.171.39.33c (Rigaku OD, 2017)'
_computing_data_collection 'CrysAlisPro 1.171.39.33c (Rigaku OD, 2017)'
_computing_data_reduction 'CrysAlisPro 1.171.39.33c (Rigaku OD, 2017)'
_computing_molecular_graphics 'Olex2 (Dolomanov et al., 2009)'
_computing_publication_material 'Olex2 (Dolomanov et al., 2009)'
_computing_structure_refinement 'ShelXL (Sheldrick, 2015)'
_computing_structure_solution 'ShelXT (Sheldrick, 2015)'
_diffrn_ambient_environment N~2~
_diffrn_ambient_temperature 100.0(5)
_diffrn_detector 'CCD plate'
_diffrn_measured_fraction_theta_full 0.992
_diffrn_measured_fraction_theta_max 0.956
_diffrn_measurement_details
;
List of Runs (angles in degrees, time in seconds):

  # Type    Start    End  Width  t~exp~   \w     \q     \k     \f   Frames
#--------------------------------------------------------------------------
  1  \w    -28.00  30.00   0.50    0.50    --    0.00 -82.00 120.00  116
  2  \w    -19.00   8.00   0.50    0.50    --    0.00 -82.00 -90.00   54
  3  \w    -46.00 -12.00   0.50    0.50    --    0.00 -77.00-180.00   68
  4  \w    -45.00   7.00   0.50    0.50    --    0.00 -77.00  30.00  104
  5  \w    -24.00  11.00   0.50    0.50    --    0.00 -82.00-120.00   70
  6  \w     55.00 122.00   0.50    0.50    --   95.20 -77.00 -30.00  134
  7  \w      6.00 109.00   0.50    0.50    --   95.20 -15.00  90.00  206
  8  \w      6.00 116.00   0.50    0.50    --   95.20 -61.00-120.00  220
  9  \w     24.00 123.00   0.50    0.50    --   95.20 -82.00-120.00  198
 10  \w    152.00 185.00   0.50    0.50    --   95.20  30.00  60.00   66
 11  \w     67.00 102.00   0.50    0.50    --   95.20 -82.00 150.00   70
 12  \w     22.00  82.00   0.50    0.50    --   95.20 -82.00  30.00  120
 13  \w     91.00 126.00   0.50    0.50    --   95.20 -82.00  30.00   70
 14  \w     44.00  71.00   0.50    0.50    --   95.20 -82.00-180.00   54
 15  \w     80.00 127.00   0.50    0.50    --   95.20  77.00  60.00   94
 16  \w     31.00  73.00   0.50    0.50    --   95.20 -61.00  90.00   84
 17  \w     80.00 138.00   0.50    0.50    --   95.20  30.00  60.00  116
 18  \w      6.00 112.00   0.50    0.50    --   95.20 -82.00  90.00  212
 19  \w     72.00 156.00   0.50    0.50    --   95.20  15.00   0.00  168
;
_diffrn_measurement_device 'four-circle diffractometer'
_diffrn_measurement_device_type 'XtaLAB AFC12 (RINC): Kappa single'
_diffrn_measurement_method '\w scans'
_diffrn_orient_matrix_type 'CrysAlisPro convention (1999,Acta A55,543-557)'
_diffrn_orient_matrix_UB_11 0.2250881000
_diffrn_orient_matrix_UB_12 0.0838599000
_diffrn_orient_matrix_UB_13 -0.0075991000
_diffrn_orient_matrix_UB_21 0.0667553000
_diffrn_orient_matrix_UB_22 0.0494296000
_diffrn_orient_matrix_UB_23 0.1162551000
_diffrn_orient_matrix_UB_31 0.0711404000
_diffrn_orient_matrix_UB_32 -0.2194679000
_diffrn_orient_matrix_UB_33 0.0062108000
_diffrn_radiation_monochromator mirror
_diffrn_radiation_probe x-ray
_diffrn_radiation_type CuK\a
_diffrn_radiation_wavelength 1.54184
_diffrn_reflns_av_R_equivalents 0.0224
_diffrn_reflns_av_unetI/netI 0.0229
_diffrn_reflns_Laue_measured_fraction_full 0.992
_diffrn_reflns_Laue_measured_fraction_max 0.956
_diffrn_reflns_limit_h_max 8
_diffrn_reflns_limit_h_min -8
_diffrn_reflns_limit_k_max 5
_diffrn_reflns_limit_k_min -8
_diffrn_reflns_limit_l_max 16
_diffrn_reflns_limit_l_min -16
_diffrn_reflns_number 4537
_diffrn_reflns_point_group_measured_fraction_full 0.992
_diffrn_reflns_point_group_measured_fraction_max 0.956
_diffrn_reflns_theta_full 67.684
_diffrn_reflns_theta_max 74.078
_diffrn_reflns_theta_min 6.705
_diffrn_source 'Rotating-anode X-ray tube'
_diffrn_source_type 'Rigaku (Cu) X-ray Source'
_exptl_absorpt_coefficient_mu 2.439
_exptl_absorpt_correction_T_max 1.00000
_exptl_absorpt_correction_T_min 0.65524
_exptl_absorpt_correction_type multi-scan
_exptl_absorpt_process_details
;
CrysAlisPro 1.171.39.33c (Rigaku Oxford Diffraction, 2017)
Empirical absorption correction using spherical harmonics,
 implemented in SCALE3 ABSPACK scaling algorithm.
;
_exptl_crystal_colour 'clear brownish yellow'
_exptl_crystal_colour_lustre clear
_exptl_crystal_colour_modifier brownish
_exptl_crystal_colour_primary yellow
_exptl_crystal_density_diffrn 1.334
_exptl_crystal_description block
_exptl_crystal_F_000 234
_exptl_crystal_recrystallization_method 'Re-crystallisation from solvent: DMSO'
_exptl_crystal_size_max 0.1
_exptl_crystal_size_mid 0.1
_exptl_crystal_size_min 0.05
_refine_diff_density_max 0.599
_refine_diff_density_min -0.633
_refine_diff_density_rms 0.092
_refine_ls_extinction_method none
_refine_ls_goodness_of_fit_ref 1.100
_refine_ls_hydrogen_treatment constr
_refine_ls_matrix_type full
_refine_ls_number_parameters 139
_refine_ls_number_reflns 2136
_refine_ls_number_restraints 0
_refine_ls_restrained_S_all 1.100
_refine_ls_R_factor_all 0.0465
_refine_ls_R_factor_gt 0.0457
_refine_ls_shift/su_max 0.000
_refine_ls_shift/su_mean 0.000
_refine_ls_structure_factor_coef Fsqd
_refine_ls_weighting_details 'w=1/[\s^2^(Fo^2^)+(0.1041P)^2^+0.0820P] where P=(Fo^2^+2Fc^2^)/3'
_refine_ls_weighting_scheme calc
_refine_ls_wR_factor_gt 0.1357
_refine_ls_wR_factor_ref 0.1367
_reflns_Friedel_coverage 0.000
_reflns_number_gt 2030
_reflns_number_total 2136
_reflns_threshold_expression 'I > 2\s(I)'
_cod_data_source_file d0ra03529g2.cif
_cod_data_source_block zhanghaibo_zys6-5_collect
_cod_depositor_comments 'Adding full bibliography for 7240595--7240596.cif.'
_cod_database_code 7240595
_shelx_shelxl_version_number 2018/1
_chemical_oxdiff_formula 'C22 H24 Cl2 N2 O4 '
_shelx_space_group_comment
;
The symmetry employed for this shelxl refinement is uniquely defined
by the following loop, which should always be used as a source of
symmetry information in preference to the above space-group names.
They are only intended as comments.
;
_reflns_odcompleteness_completeness 99.25
_reflns_odcompleteness_iscentric 1
_reflns_odcompleteness_theta 66.97
_olex2_refinement_description
;
1. Fixed Uiso
 At 1.2 times of:
  All C(H) groups
 At 1.5 times of:
  All C(H,H,H) groups, All O(H) groups
2.a Aromatic/amide H refined with riding coordinates:
 C12(H12), C7(H7), C6(H6), C10(H10), C9(H9)
2.b Idealised Me refined as rotating group:
 C3(H3A,H3B,H3C), C4(H4A,H4B,H4C)
2.c Idealised tetrahedral OH refined as rotating group:
 O11(H11)
;
_olex2_submission_special_instructions 'No special instructions were received'
_oxdiff_exptl_absorpt_empirical_details
;
Empirical correction (ABSPACK) includes:
- Absorption correction using spherical harmonics
- Frame scaling
;
_oxdiff_exptl_absorpt_empirical_full_max 2.008
_oxdiff_exptl_absorpt_empirical_full_min 0.581

loop_
_space_group_symop_operation_xyz
'x, y, z'
'-x, -y, -z'

loop_
_atom_site_label
_atom_site_type_symbol
_atom_site_fract_x
_atom_site_fract_y
_atom_site_fract_z
_atom_site_U_iso_or_equiv
_atom_site_adp_type
_atom_site_occupancy
_atom_site_site_symmetry_order
_atom_site_calc_flag
_atom_site_refinement_flags_posn
_atom_site_refinement_flags_adp
_atom_site_refinement_flags_occupancy
_atom_site_disorder_assembly
_atom_site_disorder_group
S2 S 0.71052(5) 0.60003(5) 0.38138(3) 0.0207(2) Uani 1 1 d . . . . .
O11 O 0.59733(17) 0.02556(18) 0.29706(9) 0.0227(3) Uani 1 1 d . . . . .
H11 H 0.632119 0.146385 0.324031 0.034 Uiso 1 1 calc GR . . . .
O1 O 0.73841(19) 0.38577(17) 0.41363(9) 0.0255(3) Uani 1 1 d . . . . .
N14 N -0.37490(19) 0.2407(2) 0.07955(10) 0.0178(3) Uani 1 1 d . . . . .
C8 C -0.0270(2) -0.0461(2) 0.12305(11) 0.0169(3) Uani 1 1 d . . . . .
C12 C -0.2394(2) -0.0891(2) 0.05725(11) 0.0173(3) Uani 1 1 d . . . . .
H12 H -0.272349 -0.225199 0.024626 0.021 Uiso 1 1 calc R . . . .
C7 C 0.1036(2) -0.2093(2) 0.12649(12) 0.0179(3) Uani 1 1 d . . . . .
H7 H 0.049362 -0.337782 0.088462 0.021 Uiso 1 1 calc R . . . .
C13 C -0.3966(2) 0.0334(2) 0.03525(11) 0.0162(3) Uani 1 1 d . . . . .
C5 C 0.3939(2) 0.0061(2) 0.24206(12) 0.0182(3) Uani 1 1 d . . . . .
C6 C 0.3091(2) -0.1848(2) 0.18436(12) 0.0191(3) Uani 1 1 d . . . . .
H6 H 0.391094 -0.295696 0.184862 0.023 Uiso 1 1 calc R . . . .
C10 C 0.2680(2) 0.1711(2) 0.24002(12) 0.0206(4) Uani 1 1 d . . . . .
H10 H 0.323207 0.299331 0.278053 0.025 Uiso 1 1 calc R . . . .
C9 C 0.0620(3) 0.1447(3) 0.18183(12) 0.0217(4) Uani 1 1 d . . . . .
H9 H -0.019497 0.255940 0.181633 0.026 Uiso 1 1 calc R . . . .
C3 C 0.9575(3) 0.6895(3) 0.35391(13) 0.0246(4) Uani 1 1 d . . . . .
H3A H 1.071609 0.682988 0.411149 0.037 Uiso 1 1 calc GR . . . .
H3B H 0.954702 0.830824 0.339794 0.037 Uiso 1 1 calc GR . . . .
H3C H 0.979002 0.602832 0.296002 0.037 Uiso 1 1 calc GR . . . .
C4 C 0.7342(3) 0.7692(3) 0.49687(13) 0.0284(4) Uani 1 1 d . . . . .
H4A H 0.612509 0.738322 0.524533 0.043 Uiso 1 1 calc GR . . . .
H4B H 0.741759 0.911405 0.483701 0.043 Uiso 1 1 calc GR . . . .
H4C H 0.861215 0.748822 0.544420 0.043 Uiso 1 1 calc GR . . . .
C15 C -0.3662(3) 0.4121(3) 0.11625(14) 0.0257(4) Uani 1 1 d . . . . .

loop_
_atom_site_aniso_label
_atom_site_aniso_U_11
_atom_site_aniso_U_22
_atom_site_aniso_U_33
_atom_site_aniso_U_23
_atom_site_aniso_U_13
_atom_site_aniso_U_12
S2 0.0192(3) 0.0180(3) 0.0223(3) 0.00216(18) -0.00022(18) 0.00012(18)
O11 0.0159(6) 0.0180(6) 0.0304(6) 0.0008(5) -0.0020(5) 0.0024(4)
O1 0.0272(6) 0.0166(6) 0.0284(6) 0.0034(5) -0.0017(5) -0.0012(5)
N14 0.0136(6) 0.0154(7) 0.0234(7) 0.0027(5) 0.0019(5) 0.0025(5)
C8 0.0151(7) 0.0159(8) 0.0197(7) 0.0026(6) 0.0038(6) 0.0011(6)
C12 0.0165(7) 0.0150(7) 0.0200(7) 0.0010(6) 0.0039(6) 0.0008(6)
C7 0.0186(8) 0.0139(7) 0.0207(7) 0.0011(6) 0.0042(6) 0.0013(6)
C13 0.0165(8) 0.0126(7) 0.0195(7) 0.0009(6) 0.0052(6) 0.0000(6)
C5 0.0149(7) 0.0199(8) 0.0201(7) 0.0052(6) 0.0032(6) 0.0020(6)
C6 0.0178(7) 0.0163(8) 0.0234(8) 0.0035(6) 0.0038(6) 0.0036(6)
C10 0.0187(8) 0.0151(8) 0.0252(8) -0.0026(6) 0.0018(6) 0.0011(6)
C9 0.0200(8) 0.0175(8) 0.0265(8) 0.0004(6) 0.0027(6) 0.0060(6)
C3 0.0232(8) 0.0222(9) 0.0278(9) 0.0032(6) 0.0053(6) -0.0002(6)
C4 0.0323(9) 0.0265(9) 0.0267(9) 0.0004(7) 0.0082(7) 0.0051(7)
C15 0.0208(8) 0.0190(9) 0.0345(9) 0.0005(7) 0.0009(7) 0.0044(6)

loop_
_atom_type_symbol
_atom_type_description
_atom_type_scat_dispersion_real
_atom_type_scat_dispersion_imag
_atom_type_scat_source
C C 0.0181 0.0091 'International Tables Vol C Tables 4.2.6.8 and 6.1.1.4'
H H 0.0000 0.0000 'International Tables Vol C Tables 4.2.6.8 and 6.1.1.4'
N N 0.0311 0.0180 'International Tables Vol C Tables 4.2.6.8 and 6.1.1.4'
O O 0.0492 0.0322 'International Tables Vol C Tables 4.2.6.8 and 6.1.1.4'
S S 0.3331 0.5567 'International Tables Vol C Tables 4.2.6.8 and 6.1.1.4'

loop_
_geom_angle_atom_site_label_1
_geom_angle_atom_site_label_2
_geom_angle_atom_site_label_3
_geom_angle
_geom_angle_site_symmetry_1
_geom_angle_site_symmetry_3
_geom_angle_publ_flag
O1 S2 C3 105.66(7) . . ?
O1 S2 C4 104.76(8) . . ?
C3 S2 C4 98.06(9) . . ?
C5 O11 H11 109.5 . . ?
C15 N14 C13 177.03(15) . . ?
C7 C8 C12 117.18(13) . . ?
C9 C8 C12 126.05(14) . . ?
C9 C8 C7 116.75(14) . . ?
C8 C12 H12 114.3 . . ?
C13 C12 C8 131.42(14) . . ?
C13 C12 H12 114.3 . . ?
C8 C7 H7 118.9 . . ?
C6 C7 C8 122.18(14) . . ?
C6 C7 H7 118.9 . . ?
N14 C13 C13 113.57(15) . 2_455 ?
C12 C13 N14 121.60(13) . . ?
C12 C13 C13 124.83(17) . 2_455 ?
O11 C5 C6 118.45(13) . . ?
O11 C5 C10 122.48(14) . . ?
C6 C5 C10 119.07(14) . . ?
C7 C6 C5 120.00(14) . . ?
C7 C6 H6 120.0 . . ?
C5 C6 H6 120.0 . . ?
C5 C10 H10 119.8 . . ?
C9 C10 C5 120.44(15) . . ?
C9 C10 H10 119.8 . . ?
C8 C9 H9 119.2 . . ?
C10 C9 C8 121.55(14) . . ?
C10 C9 H9 119.2 . . ?
S2 C3 H3A 109.5 . . ?
S2 C3 H3B 109.5 . . ?
S2 C3 H3C 109.5 . . ?
H3A C3 H3B 109.5 . . ?
H3A C3 H3C 109.5 . . ?
H3B C3 H3C 109.5 . . ?
S2 C4 H4A 109.5 . . ?
S2 C4 H4B 109.5 . . ?
S2 C4 H4C 109.5 . . ?
H4A C4 H4B 109.5 . . ?
H4A C4 H4C 109.5 . . ?
H4B C4 H4C 109.5 . . ?

loop_
_geom_bond_atom_site_label_1
_geom_bond_atom_site_label_2
_geom_bond_distance
_geom_bond_site_symmetry_2
_geom_bond_publ_flag
S2 O1 1.5198(11) . ?
S2 C3 1.7839(17) . ?
S2 C4 1.7874(18) . ?
O11 H11 0.8200 . ?
O11 C5 1.3557(19) . ?
N14 C13 1.3958(19) . ?
N14 C15 1.161(2) . ?
C8 C12 1.457(2) . ?
C8 C7 1.409(2) . ?
C8 C9 1.403(2) . ?
C12 H12 0.9300 . ?
C12 C13 1.348(2) . ?
C7 H7 0.9300 . ?
C7 C6 1.379(2) . ?
C13 C13 1.469(3) 2_455 ?
C5 C6 1.393(2) . ?
C5 C10 1.399(2) . ?
C6 H6 0.9300 . ?
C10 H10 0.9300 . ?
C10 C9 1.383(2) . ?
C9 H9 0.9300 . ?
C3 H3A 0.9600 . ?
C3 H3B 0.9600 . ?
C3 H3C 0.9600 . ?
C4 H4A 0.9600 . ?
C4 H4B 0.9600 . ?
C4 H4C 0.9600 . ?

loop_
_geom_torsion_atom_site_label_1
_geom_torsion_atom_site_label_2
_geom_torsion_atom_site_label_3
_geom_torsion_atom_site_label_4
_geom_torsion
_geom_torsion_site_symmetry_1
_geom_torsion_site_symmetry_2
_geom_torsion_site_symmetry_3
_geom_torsion_site_symmetry_4
_geom_torsion_publ_flag
O11 C5 C6 C7 -179.18(14) . . . . ?
O11 C5 C10 C9 179.23(14) . . . . ?
C8 C12 C13 N14 -1.4(3) . . . . ?
C8 C12 C13 C13 178.73(16) . . . 2_455 ?
C8 C7 C6 C5 0.1(2) . . . . ?
C12 C8 C7 C6 178.53(14) . . . . ?
C12 C8 C9 C10 -178.30(15) . . . . ?
C7 C8 C12 C13 -177.65(15) . . . . ?
C7 C8 C9 C10 0.2(2) . . . . ?
C5 C10 C9 C8 -0.3(3) . . . . ?
C6 C5 C10 C9 0.2(2) . . . . ?
C10 C5 C6 C7 -0.2(2) . . . . ?
C9 C8 C12 C13 0.8(3) . . . . ?
C9 C8 C7 C6 -0.1(2) . . . . ?
